data_2232659
loop_
_publ_author_name
'Li, Xia'
'Liu, Wei'

_publ_section_title
;
 1-[(Ferrocen-1-yl)methyl]-3-(naphthalen-1-yl)thiourea
;
_journal_coeditor_code FJ2464
_journal_issue 12
_journal_name_full 'Acta Crystallographica Section E'
_journal_page_first m1744
_journal_paper_doi 10.1107/S1600536811046629
_journal_volume 67
_journal_year 2011
_chemical_formula_iupac '[Fe (C5 H5) (C17 H15 N2 S)]'
_chemical_formula_moiety 'C22 H20 Fe N2 S'
_chemical_formula_sum 'C22 H20 Fe N2 S'
_chemical_formula_weight 400.31
_chemical_name_systematic
;
1-[(Ferrocen-1-yl)methyl]-3-(naphthalen-1-yl)thiourea
;
_space_group_IT_number 2
_symmetry_cell_setting triclinic
_symmetry_space_group_name_Hall '-P 1'
_symmetry_space_group_name_H-M 'P -1'
_atom_sites_solution_hydrogens geom
_atom_sites_solution_primary direct
_atom_sites_solution_secondary difmap
_audit_creation_method SHELXL-97
_cell_angle_alpha 66.886(6)
_cell_angle_beta 78.637(8)
_cell_angle_gamma 73.306(8)
_cell_formula_units_Z 2
_cell_length_a 7.958(3)
_cell_length_b 10.890(5)
_cell_length_c 12.357(5)
_cell_measurement_temperature 296(2)
_cell_measurement_theta_max 28.16
_cell_measurement_theta_min 1.8
_cell_volume 939.1(7)
_computing_cell_refinement 'SAINT (Bruker, 2001)'
_computing_data_collection 'SMART (Bruker, 2001)'
_computing_data_reduction 'SAINT (Bruker, 2001)'
_computing_molecular_graphics 'SHELXTL (Sheldrick, 2008)'
_computing_publication_material 'SHELXTL (Sheldrick, 2008)'
_computing_structure_refinement 'SHELXL97 (Sheldrick, 2008)'
_computing_structure_solution 'SHELXS97 (Sheldrick, 2008)'
_diffrn_ambient_temperature 296(2)
_diffrn_measured_fraction_theta_full 0.988
_diffrn_measured_fraction_theta_max 0.988
_diffrn_measurement_device_type 'Bruker SMART CCD area-detector'
_diffrn_measurement_method 'phi and omega scans'
_diffrn_radiation_monochromator graphite
_diffrn_radiation_source 'fine-focus sealed tube'
_diffrn_radiation_type MoK\a
_diffrn_radiation_wavelength 0.71073
_diffrn_reflns_av_R_equivalents 0.0175
_diffrn_reflns_av_sigmaI/netI 0.0480
_diffrn_reflns_limit_h_max 9
_diffrn_reflns_limit_h_min -9
_diffrn_reflns_limit_k_max 13
_diffrn_reflns_limit_k_min -9
_diffrn_reflns_limit_l_max 15
_diffrn_reflns_limit_l_min -14
_diffrn_reflns_number 5178
_diffrn_reflns_theta_full 26.00
_diffrn_reflns_theta_max 26.00
_diffrn_reflns_theta_min 1.80
_exptl_absorpt_coefficient_mu 0.921
_exptl_absorpt_correction_T_max 0.8666
_exptl_absorpt_correction_T_min 0.7552
_exptl_absorpt_correction_type multi-scan
_exptl_absorpt_process_details '(SADABS; Sheldrick, 2001)'
_exptl_crystal_colour Orange
_exptl_crystal_density_diffrn 1.416
_exptl_crystal_density_method 'not measured'
_exptl_crystal_description block
_exptl_crystal_F_000 416
_exptl_crystal_size_max 0.39
_exptl_crystal_size_mid 0.24
_exptl_crystal_size_min 0.16
_refine_diff_density_max 0.349
_refine_diff_density_min -0.317
_refine_ls_extinction_method none
_refine_ls_goodness_of_fit_ref 1.035
_refine_ls_hydrogen_treatment mixed
_refine_ls_matrix_type full
_refine_ls_number_parameters 241
_refine_ls_number_reflns 3645
_refine_ls_number_restraints 0
_refine_ls_restrained_S_all 1.035
_refine_ls_R_factor_all 0.0590
_refine_ls_R_factor_gt 0.0401
_refine_ls_shift/su_max 0.000
_refine_ls_shift/su_mean 0.000
_refine_ls_structure_factor_coef Fsqd
_refine_ls_weighting_details 'calc w=1/[\s^2^(Fo^2^)+(0.0467P)^2^+0.1883P] where P=(Fo^2^+2Fc^2^)/3'
_refine_ls_weighting_scheme calc
_refine_ls_wR_factor_gt 0.0955
_refine_ls_wR_factor_ref 0.1054
_reflns_number_gt 2741
_reflns_number_total 3645
_reflns_threshold_expression I>2sigma(I)
_cod_data_source_file fj2464.cif
_cod_data_source_block I
_cod_database_code 2232659
_cod_database_fobs_code 2232659

loop_
_symmetry_equiv_pos_as_xyz
'x, y, z'
'-x, -y, -z'

loop_
_atom_site_type_symbol
_atom_site_label
_atom_site_fract_x
_atom_site_fract_y
_atom_site_fract_z
_atom_site_U_iso_or_equiv
_atom_site_adp_type
_atom_site_calc_flag
_atom_site_refinement_flags
_atom_site_occupancy
_atom_site_symmetry_multiplicity
Fe Fe1 0.28952(5) 0.28154(4) 0.44361(3) 0.04797(15) Uani d . 1 1
S S1 0.81798(10) 0.59967(7) 0.11000(7) 0.0553(2) Uani d . 1 1
N N1 0.6093(3) 0.4257(2) 0.2183(2) 0.0559(7) Uani d . 1 1
N N2 0.8196(3) 0.3739(2) 0.0768(2) 0.0513(6) Uani d . 1 1
C C1 0.4345(4) 0.4236(3) 0.4046(2) 0.0500(7) Uani d . 1 1
C C2 0.2684(4) 0.4629(3) 0.4647(3) 0.0558(7) Uani d . 1 1
H H2 0.1844 0.5443 0.4358 0.067 Uiso calc R 1 1
C C3 0.2523(5) 0.3575(3) 0.5759(3) 0.0645(8) Uani d . 1 1
H H3 0.1556 0.3570 0.6322 0.077 Uiso calc R 1 1
C C4 0.4083(5) 0.2533(4) 0.5866(3) 0.0689(9) Uani d . 1 1
H H4 0.4326 0.1721 0.6512 0.083 Uiso calc R 1 1
C C5 0.5222(4) 0.2936(3) 0.4814(3) 0.0602(8) Uani d . 1 1
H H5 0.6343 0.2438 0.4655 0.072 Uiso calc R 1 1
C C6 0.2304(5) 0.2825(4) 0.2899(3) 0.0716(9) Uani d . 1 1
H H6 0.2558 0.3436 0.2146 0.086 Uiso calc R 1 1
C C7 0.0759(4) 0.3020(4) 0.3636(3) 0.0747(10) Uani d . 1 1
H H7 -0.0190 0.3778 0.3458 0.090 Uiso calc R 1 1
C C8 0.0883(6) 0.1880(5) 0.4690(4) 0.0851(12) Uani d . 1 1
H H8 0.0040 0.1739 0.5338 0.102 Uiso calc R 1 1
C C9 0.2543(6) 0.0979(4) 0.4579(4) 0.0871(12) Uani d . 1 1
H H9 0.2987 0.0137 0.5147 0.104 Uiso calc R 1 1
C C10 0.3395(5) 0.1579(4) 0.3468(4) 0.0780(10) Uani d . 1 1
H H10 0.4501 0.1204 0.3166 0.094 Uiso calc R 1 1
C C11 0.5046(4) 0.5097(3) 0.2864(3) 0.0634(8) Uani d . 1 1
H H11A 0.4071 0.5746 0.2429 0.076 Uiso calc R 1 1
H H11B 0.5770 0.5615 0.2968 0.076 Uiso calc R 1 1
C C12 0.7436(3) 0.4578(3) 0.1373(2) 0.0433(6) Uani d . 1 1
C C13 0.7688(3) 0.2533(3) 0.0865(2) 0.0445(6) Uani d . 1 1
C C14 0.6119(4) 0.2638(3) 0.0504(3) 0.0550(7) Uani d . 1 1
H H14 0.5362 0.3497 0.0215 0.066 Uiso calc R 1 1
C C15 0.5630(4) 0.1469(4) 0.0563(3) 0.0646(9) Uani d . 1 1
H H15 0.4541 0.1553 0.0340 0.078 Uiso calc R 1 1
C C16 0.6750(4) 0.0220(4) 0.0946(3) 0.0623(8) Uani d . 1 1
H H16 0.6429 -0.0546 0.0968 0.075 Uiso calc R 1 1
C C17 0.8410(4) 0.0057(3) 0.1316(2) 0.0492(7) Uani d . 1 1
C C18 0.9628(5) -0.1220(3) 0.1691(3) 0.0666(9) Uani d . 1 1
H H18 0.9360 -0.1994 0.1686 0.080 Uiso calc R 1 1
C C19 1.1183(5) -0.1343(3) 0.2060(3) 0.0779(10) Uani d . 1 1
H H19 1.1966 -0.2198 0.2303 0.093 Uiso calc R 1 1
C C20 1.1618(4) -0.0202(4) 0.2079(3) 0.0700(9) Uani d . 1 1
H H20 1.2678 -0.0305 0.2351 0.084 Uiso calc R 1 1
C C21 1.0513(4) 0.1059(3) 0.1705(3) 0.0562(7) Uani d . 1 1
H H21 1.0828 0.1814 0.1714 0.067 Uiso calc R 1 1
C C22 0.8878(3) 0.1236(3) 0.1299(2) 0.0426(6) Uani d . 1 1
H H1A 0.577(4) 0.357(3) 0.230(2) 0.051 Uiso d . 1 1
H H2A 0.921(4) 0.389(3) 0.033(2) 0.051 Uiso d . 1 1

loop_
_atom_site_aniso_label
_atom_site_aniso_U_11
_atom_site_aniso_U_22
_atom_site_aniso_U_33
_atom_site_aniso_U_12
_atom_site_aniso_U_13
_atom_site_aniso_U_23
Fe1 0.0496(2) 0.0505(3) 0.0520(3) -0.01930(18) -0.00125(18) -0.02317(19)
S1 0.0595(4) 0.0442(4) 0.0712(5) -0.0267(3) 0.0129(4) -0.0287(4)
N1 0.0636(15) 0.0482(14) 0.0679(16) -0.0311(12) 0.0227(12) -0.0341(13)
N2 0.0472(13) 0.0477(14) 0.0668(16) -0.0240(11) 0.0165(11) -0.0298(12)
C1 0.0560(16) 0.0482(16) 0.0578(17) -0.0207(13) 0.0047(13) -0.0301(14)
C2 0.0613(18) 0.0536(17) 0.0584(18) -0.0166(14) 0.0067(14) -0.0298(15)
C3 0.074(2) 0.076(2) 0.0555(19) -0.0343(18) 0.0120(16) -0.0334(17)
C4 0.091(3) 0.072(2) 0.0521(19) -0.0320(19) -0.0182(18) -0.0162(17)
C5 0.0537(17) 0.063(2) 0.078(2) -0.0135(14) -0.0135(16) -0.0362(17)
C6 0.083(2) 0.090(3) 0.063(2) -0.039(2) -0.0065(19) -0.036(2)
C7 0.058(2) 0.089(3) 0.096(3) -0.0177(18) -0.0148(19) -0.049(2)
C8 0.087(3) 0.119(3) 0.081(3) -0.069(3) 0.015(2) -0.048(3)
C9 0.113(3) 0.055(2) 0.107(3) -0.035(2) -0.040(3) -0.019(2)
C10 0.076(2) 0.086(3) 0.104(3) -0.026(2) -0.004(2) -0.064(3)
C11 0.076(2) 0.0511(18) 0.070(2) -0.0252(15) 0.0233(16) -0.0351(16)
C12 0.0441(14) 0.0395(14) 0.0496(15) -0.0149(11) -0.0004(12) -0.0178(12)
C13 0.0486(15) 0.0469(15) 0.0494(15) -0.0234(12) 0.0082(12) -0.0267(13)
C14 0.0532(17) 0.0577(18) 0.0621(18) -0.0174(14) -0.0050(14) -0.0269(15)
C15 0.0611(19) 0.088(3) 0.068(2) -0.0358(18) 0.0002(16) -0.0422(19)
C16 0.079(2) 0.072(2) 0.0627(19) -0.0482(18) 0.0104(16) -0.0378(17)
C17 0.0658(18) 0.0450(16) 0.0458(15) -0.0278(14) 0.0115(13) -0.0232(13)
C18 0.097(3) 0.0452(18) 0.0589(19) -0.0302(17) 0.0167(18) -0.0212(15)
C19 0.090(3) 0.0484(19) 0.074(2) -0.0020(18) 0.003(2) -0.0143(17)
C20 0.0595(19) 0.067(2) 0.075(2) -0.0083(16) -0.0095(17) -0.0198(18)
C21 0.0570(17) 0.0568(18) 0.0623(18) -0.0237(14) 0.0004(14) -0.0247(15)
C22 0.0479(15) 0.0470(15) 0.0425(14) -0.0238(12) 0.0093(12) -0.0233(12)

loop_
_atom_type_symbol
_atom_type_description
_atom_type_scat_dispersion_real
_atom_type_scat_dispersion_imag
_atom_type_scat_source
C C 0.0033 0.0016 'International Tables Vol C Tables 4.2.6.8 and 6.1.1.4'
H H 0.0000 0.0000 'International Tables Vol C Tables 4.2.6.8 and 6.1.1.4'
N N 0.0061 0.0033 'International Tables Vol C Tables 4.2.6.8 and 6.1.1.4'
S S 0.1246 0.1234 'International Tables Vol C Tables 4.2.6.8 and 6.1.1.4'
Fe Fe 0.3463 0.8444 'International Tables Vol C Tables 4.2.6.8 and 6.1.1.4'

loop_
_geom_angle_atom_site_label_1
_geom_angle_atom_site_label_2
_geom_angle_atom_site_label_3
_geom_angle
C9 Fe1 C6 66.95(16)
C9 Fe1 C10 40.13(16)
C6 Fe1 C10 39.51(14)
C9 Fe1 C4 108.65(15)
C6 Fe1 C4 165.75(15)
C10 Fe1 C4 128.50(16)
C9 Fe1 C3 127.08(16)
C6 Fe1 C3 153.19(15)
C10 Fe1 C3 165.09(16)
C4 Fe1 C3 40.33(13)
C9 Fe1 C1 154.07(16)
C6 Fe1 C1 109.02(13)
C10 Fe1 C1 120.19(14)
C4 Fe1 C1 68.58(12)
C3 Fe1 C1 68.53(12)
C9 Fe1 C7 67.36(16)
C6 Fe1 C7 39.94(13)
C10 Fe1 C7 67.04(15)
C4 Fe1 C7 152.63(15)
C3 Fe1 C7 118.87(14)
C1 Fe1 C7 127.19(14)
C9 Fe1 C8 40.73(16)
C6 Fe1 C8 67.34(15)
C10 Fe1 C8 67.84(15)
C4 Fe1 C8 118.94(15)
C3 Fe1 C8 107.16(14)
C1 Fe1 C8 163.82(16)
C7 Fe1 C8 39.99(15)
C9 Fe1 C5 120.16(15)
C6 Fe1 C5 128.50(13)
C10 Fe1 C5 109.68(14)
C4 Fe1 C5 40.66(13)
C3 Fe1 C5 68.15(13)
C1 Fe1 C5 40.76(12)
C7 Fe1 C5 165.29(15)
C8 Fe1 C5 153.72(17)
C9 Fe1 C2 164.22(17)
C6 Fe1 C2 120.10(14)
C10 Fe1 C2 153.81(15)
C4 Fe1 C2 67.90(13)
C3 Fe1 C2 40.44(12)
C1 Fe1 C2 40.65(11)
C7 Fe1 C2 108.15(14)
C8 Fe1 C2 126.17(15)
C5 Fe1 C2 68.03(12)
C12 N1 C11 125.0(2)
C12 N1 H1A 120(2)
C11 N1 H1A 115(2)
C12 N2 C13 127.0(2)
C12 N2 H2A 115.8(17)
C13 N2 H2A 116.7(17)
C2 C1 C5 107.2(3)
C2 C1 C11 125.1(3)
C5 C1 C11 127.6(3)
C2 C1 Fe1 69.82(16)
C5 C1 Fe1 69.75(16)
C11 C1 Fe1 128.7(2)
C3 C2 C1 108.5(3)
C3 C2 Fe1 69.61(17)
C1 C2 Fe1 69.53(15)
C3 C2 H2 125.7
C1 C2 H2 125.7
Fe1 C2 H2 126.7
C4 C3 C2 108.1(3)
C4 C3 Fe1 69.82(18)
C2 C3 Fe1 69.96(16)
C4 C3 H3 126.0
C2 C3 H3 126.0
Fe1 C3 H3 125.8
C3 C4 C5 108.2(3)
C3 C4 Fe1 69.85(18)
C5 C4 Fe1 69.85(17)
C3 C4 H4 125.9
C5 C4 H4 125.9
Fe1 C4 H4 126.0
C4 C5 C1 108.0(3)
C4 C5 Fe1 69.49(17)
C1 C5 Fe1 69.49(16)
C4 C5 H5 126.0
C1 C5 H5 126.0
Fe1 C5 H5 126.6
C10 C6 C7 108.9(3)
C10 C6 Fe1 70.3(2)
C7 C6 Fe1 70.26(19)
C10 C6 H6 125.6
C7 C6 H6 125.6
Fe1 C6 H6 125.4
C6 C7 C8 108.3(4)
C6 C7 Fe1 69.80(19)
C8 C7 Fe1 70.0(2)
C6 C7 H7 125.8
C8 C7 H7 125.8
Fe1 C7 H7 125.9
C7 C8 C9 106.7(3)
C7 C8 Fe1 69.98(19)
C9 C8 Fe1 69.1(2)
C7 C8 H8 126.6
C9 C8 H8 126.6
Fe1 C8 H8 125.8
C10 C9 C8 108.1(4)
C10 C9 Fe1 70.29(19)
C8 C9 Fe1 70.2(2)
C10 C9 H9 125.9
C8 C9 H9 125.9
Fe1 C9 H9 125.2
C6 C10 C9 108.0(4)
C6 C10 Fe1 70.17(19)
C9 C10 Fe1 69.6(2)
C6 C10 H10 126.0
C9 C10 H10 126.0
Fe1 C10 H10 125.8
N1 C11 C1 111.5(2)
N1 C11 H11A 109.3
C1 C11 H11A 109.3
N1 C11 H11B 109.3
C1 C11 H11B 109.3
H11A C11 H11B 108.0
N1 C12 N2 117.7(2)
N1 C12 S1 122.01(19)
N2 C12 S1 120.24(19)
C14 C13 C22 120.7(2)
C14 C13 N2 120.6(3)
C22 C13 N2 118.7(2)
C13 C14 C15 121.1(3)
C13 C14 H14 119.4
C15 C14 H14 119.4
C16 C15 C14 119.8(3)
C16 C15 H15 120.1
C14 C15 H15 120.1
C15 C16 C17 121.3(3)
C15 C16 H16 119.4
C17 C16 H16 119.4
C18 C17 C16 122.9(3)
C18 C17 C22 118.2(3)
C16 C17 C22 119.0(3)
C19 C18 C17 121.4(3)
C19 C18 H18 119.3
C17 C18 H18 119.3
C18 C19 C20 120.5(3)
C18 C19 H19 119.7
C20 C19 H19 119.7
C21 C20 C19 120.7(3)
C21 C20 H20 119.6
C19 C20 H20 119.6
C20 C21 C22 120.5(3)
C20 C21 H21 119.7
C22 C21 H21 119.7
C13 C22 C21 123.2(2)
C13 C22 C17 118.1(2)
C21 C22 C17 118.6(3)

loop_
_geom_bond_atom_site_label_1
_geom_bond_atom_site_label_2
_geom_bond_distance
Fe1 C9 2.033(3)
Fe1 C6 2.040(3)
Fe1 C10 2.042(3)
Fe1 C4 2.043(3)
Fe1 C3 2.043(3)
Fe1 C1 2.044(3)
Fe1 C7 2.046(3)
Fe1 C8 2.047(3)
Fe1 C5 2.047(3)
Fe1 C2 2.048(3)
S1 C12 1.699(3)
N1 C12 1.336(3)
N1 C11 1.458(3)
N1 H1A 0.81(3)
N2 C12 1.342(3)
N2 C13 1.437(3)
N2 H2A 0.90(3)
C1 C2 1.421(4)
C1 C5 1.425(4)
C1 C11 1.493(4)
C2 C3 1.414(4)
C2 H2 0.9300
C3 C4 1.409(5)
C3 H3 0.9300
C4 C5 1.421(4)
C4 H4 0.9300
C5 H5 0.9300
C6 C10 1.380(5)
C6 C7 1.396(5)
C6 H6 0.9300
C7 C8 1.400(5)
C7 H7 0.9300
C8 C9 1.420(6)
C8 H8 0.9300
C9 C10 1.398(5)
C9 H9 0.9300
C10 H10 0.9300
C11 H11A 0.9700
C11 H11B 0.9700
C13 C14 1.366(4)
C13 C22 1.420(4)
C14 C15 1.407(4)
C14 H14 0.9300
C15 C16 1.354(5)
C15 H15 0.9300
C16 C17 1.423(4)
C16 H16 0.9300
C17 C18 1.409(4)
C17 C22 1.428(3)
C18 C19 1.355(5)
C18 H18 0.9300
C19 C20 1.393(5)
C19 H19 0.9300
C20 C21 1.357(4)
C20 H20 0.9300
C21 C22 1.421(4)
C21 H21 0.9300

loop_
_geom_hbond_atom_site_label_D
_geom_hbond_atom_site_label_H
_geom_hbond_atom_site_label_A
_geom_hbond_site_symmetry_A
_geom_hbond_distance_DH
_geom_hbond_distance_HA
_geom_hbond_distance_DA
_geom_hbond_angle_DHA
N2 H2A S1 2_765 0.90(3) 2.45(3) 3.326(3) 167(2)

loop_
_geom_torsion_atom_site_label_1
_geom_torsion_atom_site_label_2
_geom_torsion_atom_site_label_3
_geom_torsion_atom_site_label_4
_geom_torsion
C9 Fe1 C1 C2 -169.4(3)
C6 Fe1 C1 C2 114.4(2)
C10 Fe1 C1 C2 156.4(2)
C4 Fe1 C1 C2 -80.6(2)
C3 Fe1 C1 C2 -37.12(19)
C7 Fe1 C1 C2 73.5(2)
C8 Fe1 C1 C2 40.3(5)
C5 Fe1 C1 C2 -118.1(2)
C9 Fe1 C1 C5 -51.2(4)
C6 Fe1 C1 C5 -127.48(19)
C10 Fe1 C1 C5 -85.5(2)
C4 Fe1 C1 C5 37.54(18)
C3 Fe1 C1 C5 81.0(2)
C7 Fe1 C1 C5 -168.33(19)
C8 Fe1 C1 C5 158.4(4)
C2 Fe1 C1 C5 118.1(2)
C9 Fe1 C1 C11 71.3(4)
C6 Fe1 C1 C11 -4.9(3)
C10 Fe1 C1 C11 37.0(3)
C4 Fe1 C1 C11 160.1(3)
C3 Fe1 C1 C11 -156.4(3)
C7 Fe1 C1 C11 -45.8(3)
C8 Fe1 C1 C11 -79.0(5)
C5 Fe1 C1 C11 122.5(3)
C2 Fe1 C1 C11 -119.3(3)
C5 C1 C2 C3 -1.2(3)
C11 C1 C2 C3 -177.4(3)
Fe1 C1 C2 C3 58.9(2)
C5 C1 C2 Fe1 -60.01(18)
C11 C1 C2 Fe1 123.7(3)
C9 Fe1 C2 C3 42.7(6)
C6 Fe1 C2 C3 155.5(2)
C10 Fe1 C2 C3 -171.8(3)
C4 Fe1 C2 C3 -37.6(2)
C1 Fe1 C2 C3 -120.0(3)
C7 Fe1 C2 C3 113.5(2)
C8 Fe1 C2 C3 72.9(3)
C5 Fe1 C2 C3 -81.6(2)
C9 Fe1 C2 C1 162.8(5)
C6 Fe1 C2 C1 -84.4(2)
C10 Fe1 C2 C1 -51.8(4)
C4 Fe1 C2 C1 82.4(2)
C3 Fe1 C2 C1 120.0(3)
C7 Fe1 C2 C1 -126.5(2)
C8 Fe1 C2 C1 -167.1(2)
C5 Fe1 C2 C1 38.38(18)
C1 C2 C3 C4 0.8(3)
Fe1 C2 C3 C4 59.6(2)
C1 C2 C3 Fe1 -58.80(19)
C9 Fe1 C3 C4 74.3(3)
C6 Fe1 C3 C4 -171.7(3)
C10 Fe1 C3 C4 46.7(6)
C1 Fe1 C3 C4 -81.8(2)
C7 Fe1 C3 C4 156.6(2)
C8 Fe1 C3 C4 114.8(2)
C5 Fe1 C3 C4 -37.76(19)
C2 Fe1 C3 C4 -119.1(3)
C9 Fe1 C3 C2 -166.6(2)
C6 Fe1 C3 C2 -52.6(4)
C10 Fe1 C3 C2 165.8(5)
C4 Fe1 C3 C2 119.1(3)
C1 Fe1 C3 C2 37.31(18)
C7 Fe1 C3 C2 -84.3(2)
C8 Fe1 C3 C2 -126.2(2)
C5 Fe1 C3 C2 81.3(2)
C2 C3 C4 C5 -0.2(3)
Fe1 C3 C4 C5 59.5(2)
C2 C3 C4 Fe1 -59.7(2)
C9 Fe1 C4 C3 -125.8(2)
C6 Fe1 C4 C3 164.6(5)
C10 Fe1 C4 C3 -166.1(2)
C1 Fe1 C4 C3 81.6(2)
C7 Fe1 C4 C3 -49.2(4)
C8 Fe1 C4 C3 -82.5(2)
C5 Fe1 C4 C3 119.3(3)
C2 Fe1 C4 C3 37.71(18)
C9 Fe1 C4 C5 114.9(2)
C6 Fe1 C4 C5 45.3(6)
C10 Fe1 C4 C5 74.6(2)
C3 Fe1 C4 C5 -119.3(3)
C1 Fe1 C4 C5 -37.63(18)
C7 Fe1 C4 C5 -168.5(3)
C8 Fe1 C4 C5 158.2(2)
C2 Fe1 C4 C5 -81.55(19)
C3 C4 C5 C1 -0.5(3)
Fe1 C4 C5 C1 59.01(19)
C3 C4 C5 Fe1 -59.5(2)
C2 C1 C5 C4 1.0(3)
C11 C1 C5 C4 177.2(3)
Fe1 C1 C5 C4 -59.02(19)
C2 C1 C5 Fe1 60.05(19)
C11 C1 C5 Fe1 -123.8(3)
C9 Fe1 C5 C4 -83.8(2)
C6 Fe1 C5 C4 -167.1(2)
C10 Fe1 C5 C4 -126.8(2)
C3 Fe1 C5 C4 37.46(19)
C1 Fe1 C5 C4 119.5(3)
C7 Fe1 C5 C4 158.9(5)
C8 Fe1 C5 C4 -47.2(4)
C2 Fe1 C5 C4 81.2(2)
C9 Fe1 C5 C1 156.8(2)
C6 Fe1 C5 C1 73.5(2)
C10 Fe1 C5 C1 113.8(2)
C4 Fe1 C5 C1 -119.5(3)
C3 Fe1 C5 C1 -82.01(19)
C7 Fe1 C5 C1 39.4(6)
C8 Fe1 C5 C1 -166.6(3)
C2 Fe1 C5 C1 -38.27(16)
C9 Fe1 C6 C10 -37.8(2)
C4 Fe1 C6 C10 36.9(6)
C3 Fe1 C6 C10 -165.4(3)
C1 Fe1 C6 C10 114.7(2)
C7 Fe1 C6 C10 -119.6(3)
C8 Fe1 C6 C10 -82.2(3)
C5 Fe1 C6 C10 73.2(3)
C2 Fe1 C6 C10 158.0(2)
C9 Fe1 C6 C7 81.8(3)
C10 Fe1 C6 C7 119.6(3)
C4 Fe1 C6 C7 156.5(5)
C3 Fe1 C6 C7 -45.9(4)
C1 Fe1 C6 C7 -125.7(2)
C8 Fe1 C6 C7 37.4(2)
C5 Fe1 C6 C7 -167.2(2)
C2 Fe1 C6 C7 -82.4(2)
C10 C6 C7 C8 0.3(4)
Fe1 C6 C7 C8 -59.7(2)
C10 C6 C7 Fe1 59.9(2)
C9 Fe1 C7 C6 -80.6(3)
C10 Fe1 C7 C6 -36.9(2)
C4 Fe1 C7 C6 -167.7(3)
C3 Fe1 C7 C6 158.3(2)
C1 Fe1 C7 C6 74.4(3)
C8 Fe1 C7 C6 -119.3(3)
C5 Fe1 C7 C6 43.1(6)
C2 Fe1 C7 C6 115.5(2)
C9 Fe1 C7 C8 38.7(2)
C6 Fe1 C7 C8 119.3(3)
C10 Fe1 C7 C8 82.4(3)
C4 Fe1 C7 C8 -48.3(4)
C3 Fe1 C7 C8 -82.4(3)
C1 Fe1 C7 C8 -166.3(2)
C5 Fe1 C7 C8 162.4(5)
C2 Fe1 C7 C8 -125.1(2)
C6 C7 C8 C9 -0.1(4)
Fe1 C7 C8 C9 -59.6(2)
C6 C7 C8 Fe1 59.5(2)
C9 Fe1 C8 C7 -117.8(3)
C6 Fe1 C8 C7 -37.3(2)
C10 Fe1 C8 C7 -80.2(2)
C4 Fe1 C8 C7 156.9(2)
C3 Fe1 C8 C7 114.7(2)
C1 Fe1 C8 C7 42.8(6)
C5 Fe1 C8 C7 -170.0(3)
C2 Fe1 C8 C7 74.3(3)
C6 Fe1 C8 C9 80.5(3)
C10 Fe1 C8 C9 37.6(2)
C4 Fe1 C8 C9 -85.3(3)
C3 Fe1 C8 C9 -127.5(2)
C1 Fe1 C8 C9 160.6(4)
C7 Fe1 C8 C9 117.8(3)
C5 Fe1 C8 C9 -52.2(4)
C2 Fe1 C8 C9 -167.9(2)
C7 C8 C9 C10 -0.1(4)
Fe1 C8 C9 C10 -60.3(2)
C7 C8 C9 Fe1 60.2(2)
C6 Fe1 C9 C10 37.2(2)
C4 Fe1 C9 C10 -128.2(2)
C3 Fe1 C9 C10 -169.4(2)
C1 Fe1 C9 C10 -49.0(4)
C7 Fe1 C9 C10 80.7(2)
C8 Fe1 C9 C10 118.7(3)
C5 Fe1 C9 C10 -85.1(3)
C2 Fe1 C9 C10 157.2(5)
C6 Fe1 C9 C8 -81.5(3)
C10 Fe1 C9 C8 -118.7(3)
C4 Fe1 C9 C8 113.0(3)
C3 Fe1 C9 C8 71.9(3)
C1 Fe1 C9 C8 -167.8(3)
C7 Fe1 C9 C8 -38.0(2)
C5 Fe1 C9 C8 156.1(2)
C2 Fe1 C9 C8 38.4(6)
C7 C6 C10 C9 -0.4(4)
Fe1 C6 C10 C9 59.6(2)
C7 C6 C10 Fe1 -59.9(2)
C8 C9 C10 C6 0.3(4)
Fe1 C9 C10 C6 -59.9(2)
C8 C9 C10 Fe1 60.2(2)
C9 Fe1 C10 C6 118.9(3)
C4 Fe1 C10 C6 -169.1(2)
C3 Fe1 C10 C6 153.9(5)
C1 Fe1 C10 C6 -83.5(2)
C7 Fe1 C10 C6 37.3(2)
C8 Fe1 C10 C6 80.8(2)
C5 Fe1 C10 C6 -127.3(2)
C2 Fe1 C10 C6 -47.2(4)
C6 Fe1 C10 C9 -118.9(3)
C4 Fe1 C10 C9 72.0(3)
C3 Fe1 C10 C9 34.9(6)
C1 Fe1 C10 C9 157.5(2)
C7 Fe1 C10 C9 -81.6(3)
C8 Fe1 C10 C9 -38.1(2)
C5 Fe1 C10 C9 113.8(2)
C2 Fe1 C10 C9 -166.2(3)
C12 N1 C11 C1 -150.6(3)
C2 C1 C11 N1 -145.3(3)
C5 C1 C11 N1 39.2(4)
Fe1 C1 C11 N1 -54.1(4)
C11 N1 C12 N2 -175.8(3)
C11 N1 C12 S1 4.0(4)
C13 N2 C12 N1 2.1(4)
C13 N2 C12 S1 -177.7(2)
C12 N2 C13 C14 67.5(4)
C12 N2 C13 C22 -115.0(3)
C22 C13 C14 C15 0.7(4)
N2 C13 C14 C15 178.1(2)
C13 C14 C15 C16 -2.2(4)
C14 C15 C16 C17 1.3(5)
C15 C16 C17 C18 -178.4(3)
C15 C16 C17 C22 1.1(4)
C16 C17 C18 C19 -178.7(3)
C22 C17 C18 C19 1.9(4)
C17 C18 C19 C20 0.1(5)
C18 C19 C20 C21 -1.4(5)
C19 C20 C21 C22 0.7(5)
C14 C13 C22 C21 -178.9(2)
N2 C13 C22 C21 3.6(4)
C14 C13 C22 C17 1.7(4)
N2 C13 C22 C17 -175.8(2)
C20 C21 C22 C13 -178.2(3)
C20 C21 C22 C17 1.2(4)
C18 C17 C22 C13 177.0(2)
C16 C17 C22 C13 -2.5(4)
C18 C17 C22 C21 -2.5(4)
C16 C17 C22 C21 178.0(2)
